data_1534119
loop_
_publ_author_name
'Bharitkar, Yogesh P.'
'Das, Mohua'
'Kumari, Neha'
'Kumari, M. Padma'
'Hazra, Abhijit'
'Bhayye, Sagar S.'
'Natarajan, Ramalingam'
'Shah, Siddharth'
'Chatterjee, Sourav'
'Mondal, Nirup B.'

_publ_section_title
;
 Synthesis of Bis-pyrrolizidine-Fused Dispiro-oxindole Analogues of
 Curcumin via One-Pot Azomethine Ylide Cycloaddition: Experimental and
 Computational Approach toward Regio- and Diastereoselection.
;
_journal_issue 18
_journal_name_full 'Organic letters'
_journal_page_first 4440
_journal_page_last 4443
_journal_paper_doi 10.1021/acs.orglett.5b02085
_journal_volume 17
_journal_year 2015
_chemical_absolute_configuration rmad
_chemical_formula_moiety 'C53 H45 N2 O8'
_chemical_formula_sum 'C53 H45 N2 O8'
_chemical_formula_weight 837.91
_space_group_crystal_system orthorhombic
_space_group_IT_number 19
_space_group_name_Hall 'P 2ac 2ab'
_space_group_name_H-M_alt 'P 21 21 21'
_symmetry_space_group_name_Hall 'P 2ac 2ab'
_symmetry_space_group_name_H-M 'P 21 21 21'
_atom_sites_solution_hydrogens geom
_atom_sites_solution_primary direct
_audit_creation_date 2015-01-01
_audit_creation_method
;
Olex2 1.2
(compiled 2014.07.22 svn.r2960 for OlexSys, GUI svn.r4862)
;
_cell_angle_alpha 90
_cell_angle_beta 90
_cell_angle_gamma 90
_cell_formula_units_Z 4
_cell_length_a 11.4428(7)
_cell_length_b 15.4354(9)
_cell_length_c 24.3994(15)
_cell_measurement_reflns_used 4814
_cell_measurement_temperature 296(2)
_cell_measurement_theta_max 19.51
_cell_measurement_theta_min 2.13
_cell_volume 4309.5(5)
_computing_cell_refinement 'SAINT v7.34A (Bruker, 200?)'
_computing_data_reduction 'SAINT v7.34A (Bruker, 200?)'
_computing_molecular_graphics 'Olex2 (Dolomanov et al., 2009)'
_computing_publication_material 'Olex2 (Dolomanov et al., 2009)'
_computing_structure_refinement 'ShelXL (Sheldrick, 2008)'
_computing_structure_solution 'ShelXT (Sheldrick, 2008)'
_diffrn_ambient_temperature 296.15
_diffrn_measured_fraction_theta_full 0.989
_diffrn_measured_fraction_theta_max 0.975
_diffrn_measurement_device_type 'Bruker APEX-II CCD'
_diffrn_measurement_method '\f and \w scans'
_diffrn_radiation_type MoK\a
_diffrn_radiation_wavelength 0.71073
_diffrn_reflns_av_R_equivalents 0.0815
_diffrn_reflns_av_unetI/netI 0.0843
_diffrn_reflns_laue_measured_fraction_full 0.989
_diffrn_reflns_laue_measured_fraction_max 0.975
_diffrn_reflns_limit_h_max 14
_diffrn_reflns_limit_h_min -14
_diffrn_reflns_limit_k_max 19
_diffrn_reflns_limit_k_min -16
_diffrn_reflns_limit_l_max 31
_diffrn_reflns_limit_l_min -31
_diffrn_reflns_number 40774
_diffrn_reflns_point_group_measured_fraction_full 0.986
_diffrn_reflns_point_group_measured_fraction_max 0.970
_diffrn_reflns_theta_full 25.242
_diffrn_reflns_theta_max 27.572
_diffrn_reflns_theta_min 1.966
_diffrn_standards_number 0
_exptl_absorpt_coefficient_mu 0.087
_exptl_absorpt_correction_T_max 0.7456
_exptl_absorpt_correction_T_min 0.6451
_exptl_absorpt_correction_type multi-scan
_exptl_absorpt_process_details
;
SADABS-2014/4 (Bruker,2014) was used for absorption correction.
wR2(int) was 0.1268 before and 0.0707 after correction.
The Ratio of minimum to maximum transmission is 0.8652.
The \l/2 correction factor is 0.00150.
;
_exptl_crystal_colour orange
_exptl_crystal_colour_primary orange
_exptl_crystal_density_diffrn 1.291
_exptl_crystal_description irregular
_exptl_crystal_F_000 1764
_exptl_crystal_size_max 0.43
_exptl_crystal_size_mid 0.3
_exptl_crystal_size_min 0.28
_refine_diff_density_max 0.220
_refine_diff_density_min -0.141
_refine_diff_density_rms 0.035
_refine_ls_abs_structure_details
;
 Flack x determined using 1645 quotients [(I+)-(I-)]/[(I+)+(I-)]
 (Parsons, Flack and Wagner, Acta Cryst. B69 (2013) 249-259).
;
_refine_ls_abs_structure_Flack -0.7(8)
_refine_ls_extinction_method none
_refine_ls_goodness_of_fit_ref 0.986
_refine_ls_hydrogen_treatment constr
_refine_ls_matrix_type full
_refine_ls_number_parameters 573
_refine_ls_number_reflns 9668
_refine_ls_number_restraints 0
_refine_ls_restrained_S_all 0.986
_refine_ls_R_factor_all 0.1268
_refine_ls_R_factor_gt 0.0560
_refine_ls_shift/su_max 0.000
_refine_ls_shift/su_mean 0.000
_refine_ls_structure_factor_coef Fsqd
_refine_ls_weighting_details 'w=1/[\s^2^(Fo^2^)+(0.0642P)^2^] where P=(Fo^2^+2Fc^2^)/3'
_refine_ls_weighting_scheme calc
_refine_ls_wR_factor_gt 0.1210
_refine_ls_wR_factor_ref 0.1458
_reflns_Friedel_coverage 0.796
_reflns_friedel_fraction_full 0.983
_reflns_friedel_fraction_max 0.964
_reflns_number_gt 5129
_reflns_number_total 9668
_reflns_threshold_expression 'I > 2\s(I)'
_cod_data_source_file ol5b02085_si_008.cif
_cod_data_source_block CL_cy_6a_0m_a
_cod_database_code 1534119
_shelx_space_group_comment
;
The symmetry employed for this shelxl refinement is uniquely defined
by the following loop, which should always be used as a source of
symmetry information in preference to the above space-group names.
They are only intended as comments.
;
_olex2_refinement_description
;
1. Fixed Uiso
 At 1.2 times of:
  All C(H) groups, All C(H,H) groups
 At 1.5 times of:
  All C(H,H,H) groups, All O(H) groups
2.a Ternary CH refined with riding coordinates:
 C3(H3), C4(H4), C5(H5), C29(H29), C30(H30), C31(H31)
2.b Secondary CH2 refined with riding coordinates:
 C6(H6A,H6B), C7(H7A,H7B), C8(H8A,H8B), C32(H32A,H32B), C34(H34A,H34B)
2.c Aromatic/amide H refined with riding coordinates:
 C1(H1), C12(H12), C13(H13), C14(H14), C18(H18), C19(H19), C20(H20), C22(H22),
 C23(H23), C26(H26), C33(H33), C38(H38), C39(H39), C40(H40), C44(H44), C45(H45),
  C46(H46), C48(H48), C49(H49), C52(H52)
2.d Idealised Me refined as rotating group:
 C27(H27A,H27B,H27C), C53(H53A,H53B,H53C)
2.e Idealised tetrahedral OH refined as rotating group:
 O2(H2), O5(H5A), O7(H7)
;
_shelx_shelxl_version_number 2014/7
_olex2_submission_special_instructions 'No special instructions were received'

loop_
_space_group_symop_operation_xyz
'x, y, z'
'-x+1/2, -y, z+1/2'
'-x, y+1/2, -z+1/2'
'x+1/2, -y+1/2, -z'

loop_
_atom_site_label
_atom_site_type_symbol
_atom_site_fract_x
_atom_site_fract_y
_atom_site_fract_z
_atom_site_U_iso_or_equiv
_atom_site_adp_type
_atom_site_occupancy
_atom_site_site_symmetry_order
_atom_site_calc_flag
_atom_site_refinement_flags_posn
C1 C 0.3619(4) 0.4880(3) 0.74223(17) 0.0528(11) Uani 1 1 d .
H1 H 0.3802 0.5443 0.7317 0.063 Uiso 1 1 calc R
C2 C 0.4179(3) 0.4173(3) 0.71672(17) 0.0466(10) Uani 1 1 d .
C3 C 0.5055(4) 0.4248(3) 0.67148(17) 0.0488(10) Uani 1 1 d .
H3 H 0.5617 0.3776 0.6768 0.059 Uiso 1 1 calc R
C4 C 0.5780(4) 0.5089(3) 0.66358(15) 0.0487(10) Uani 1 1 d .
H4 H 0.5235 0.5575 0.6599 0.058 Uiso 1 1 calc R
C5 C 0.6337(4) 0.4924(3) 0.60734(17) 0.0575(11) Uani 1 1 d .
H5 H 0.7083 0.4624 0.6126 0.069 Uiso 1 1 calc R
C6 C 0.6517(6) 0.5670(4) 0.5683(2) 0.0851(16) Uani 1 1 d .
H6A H 0.7299 0.5907 0.5717 0.102 Uiso 1 1 calc R
H6B H 0.5952 0.6126 0.5748 0.102 Uiso 1 1 calc R
C7 C 0.6335(6) 0.5258(4) 0.5121(2) 0.108(2) Uani 1 1 d .
H7A H 0.6142 0.5691 0.4848 0.130 Uiso 1 1 calc R
H7B H 0.7027 0.4945 0.5004 0.130 Uiso 1 1 calc R
C8 C 0.5336(5) 0.4655(3) 0.52151(19) 0.0690(14) Uani 1 1 d .
H8A H 0.4596 0.4958 0.5183 0.083 Uiso 1 1 calc R
H8B H 0.5349 0.4182 0.4954 0.083 Uiso 1 1 calc R
C9 C 0.4506(4) 0.4116(3) 0.61325(19) 0.0548(11) Uani 1 1 d .
C10 C 0.4106(4) 0.3146(3) 0.60557(19) 0.0595(12) Uani 1 1 d .
C11 C 0.2861(4) 0.3122(3) 0.59500(17) 0.0590(12) Uani 1 1 d .
C12 C 0.2082(5) 0.2468(4) 0.5855(2) 0.0737(15) Uani 1 1 d .
H12 H 0.2327 0.1893 0.5858 0.088 Uiso 1 1 calc R
C13 C 0.0900(6) 0.2676(5) 0.5753(3) 0.0938(19) Uani 1 1 d .
H13 H 0.0365 0.2231 0.5699 0.113 Uiso 1 1 calc R
C14 C 0.0524(5) 0.3516(5) 0.5732(3) 0.0935(18) Uani 1 1 d .
H14 H -0.0255 0.3630 0.5650 0.112 Uiso 1 1 calc R
C15 C 0.1300(4) 0.4217(4) 0.5832(2) 0.0718(14) Uani 1 1 d .
C16 C 0.2462(4) 0.4003(3) 0.59401(18) 0.0572(12) Uani 1 1 d .
C17 C 0.3356(4) 0.4595(3) 0.60347(17) 0.0553(11) Uani 1 1 d .
C18 C 0.3066(5) 0.5469(3) 0.6021(2) 0.0736(14) Uani 1 1 d .
H18 H 0.3632 0.5891 0.6081 0.088 Uiso 1 1 calc R
C19 C 0.1900(6) 0.5704(4) 0.5914(2) 0.0837(16) Uani 1 1 d .
H19 H 0.1716 0.6291 0.5907 0.100 Uiso 1 1 calc R
C20 C 0.1019(5) 0.5121(4) 0.5820(2) 0.0857(17) Uani 1 1 d .
H20 H 0.0260 0.5307 0.5749 0.103 Uiso 1 1 calc R
C21 C 0.6617(4) 0.5292(3) 0.71044(17) 0.0497(10) Uani 1 1 d .
C22 C 0.6432(4) 0.5989(3) 0.74538(19) 0.0604(12) Uani 1 1 d .
H22 H 0.5804 0.6358 0.7390 0.072 Uiso 1 1 calc R
C23 C 0.7163(4) 0.6148(3) 0.7894(2) 0.0661(13) Uani 1 1 d .
H23 H 0.6999 0.6606 0.8129 0.079 Uiso 1 1 calc R
C24 C 0.8131(4) 0.5635(3) 0.79915(18) 0.0549(11) Uani 1 1 d .
C25 C 0.8375(4) 0.4962(3) 0.76266(17) 0.0492(10) Uani 1 1 d .
C26 C 0.7616(4) 0.4778(3) 0.71965(18) 0.0505(10) Uani 1 1 d .
H26 H 0.7770 0.4310 0.6967 0.061 Uiso 1 1 calc R
C27 C 0.9858(4) 0.3997(3) 0.7299(2) 0.0743(14) Uani 1 1 d .
H27A H 0.9301 0.3555 0.7206 0.111 Uiso 1 1 calc GR
H27B H 1.0573 0.3730 0.7417 0.111 Uiso 1 1 calc GR
H27C H 1.0008 0.4351 0.6983 0.111 Uiso 1 1 calc GR
C28 C 0.2785(3) 0.4737(3) 0.78364(17) 0.0485(10) Uani 1 1 d .
C29 C 0.2154(3) 0.5445(3) 0.81450(16) 0.0446(10) Uani 1 1 d .
H29 H 0.1323 0.5403 0.8051 0.054 Uiso 1 1 calc R
C30 C 0.2514(4) 0.6402(2) 0.80749(16) 0.0462(10) Uani 1 1 d .
H30 H 0.3349 0.6447 0.8158 0.055 Uiso 1 1 calc R
C31 C 0.1838(4) 0.6804(3) 0.85559(16) 0.0483(10) Uani 1 1 d .
H31 H 0.1023 0.6895 0.8447 0.058 Uiso 1 1 calc R
C32 C 0.2319(4) 0.7642(3) 0.88115(19) 0.0623(12) Uani 1 1 d .
H32A H 0.3075 0.7783 0.8656 0.075 Uiso 1 1 calc R
H32B H 0.1790 0.8121 0.8745 0.075 Uiso 1 1 calc R
C33 C 0.2426(6) 0.7471(4) 0.9415(2) 0.097(2) Uani 1 1 d .
H33 H 0.2429 0.7880 0.9695 0.116 Uiso 1 1 calc R
C34 C 0.2526(6) 0.6525(3) 0.9473(2) 0.0822(17) Uani 1 1 d .
H34A H 0.2186 0.6335 0.9817 0.099 Uiso 1 1 calc R
H34B H 0.3340 0.6348 0.9463 0.099 Uiso 1 1 calc R
C35 C 0.2259(3) 0.5308(2) 0.87776(16) 0.0456(10) Uani 1 1 d .
C36 C 0.1429(4) 0.4584(3) 0.89943(16) 0.0475(10) Uani 1 1 d .
C37 C 0.2145(4) 0.3943(3) 0.93026(17) 0.0526(11) Uani 1 1 d .
C38 C 0.1849(5) 0.3209(3) 0.95864(19) 0.0715(14) Uani 1 1 d .
H38 H 0.1074 0.3033 0.9616 0.086 Uiso 1 1 calc R
C39 C 0.2754(7) 0.2732(3) 0.9831(3) 0.0905(18) Uani 1 1 d .
H39 H 0.2570 0.2238 1.0031 0.109 Uiso 1 1 calc R
C40 C 0.3893(7) 0.2972(4) 0.9782(3) 0.096(2) Uani 1 1 d .
H40 H 0.4464 0.2631 0.9947 0.115 Uiso 1 1 calc R
C41 C 0.4242(5) 0.3720(3) 0.9492(2) 0.0712(14) Uani 1 1 d .
C42 C 0.3323(4) 0.4210(3) 0.92643(17) 0.0506(10) Uani 1 1 d .
C43 C 0.3477(4) 0.4978(3) 0.89630(17) 0.0502(10) Uani 1 1 d .
C44 C 0.4594(4) 0.5270(3) 0.8881(2) 0.0699(14) Uani 1 1 d .
H44 H 0.4728 0.5778 0.8686 0.084 Uiso 1 1 calc R
C45 C 0.5555(5) 0.4784(4) 0.9102(3) 0.0888(18) Uani 1 1 d .
H45 H 0.6315 0.4978 0.9043 0.107 Uiso 1 1 calc R
C46 C 0.5379(5) 0.4046(4) 0.9394(3) 0.0885(18) Uani 1 1 d .
H46 H 0.6020 0.3749 0.9534 0.106 Uiso 1 1 calc R
C47 C 0.2298(4) 0.6861(3) 0.75300(17) 0.0483(10) Uani 1 1 d .
C48 C 0.3161(4) 0.7382(3) 0.73097(18) 0.0581(12) Uani 1 1 d .
H48 H 0.3894 0.7392 0.7474 0.070 Uiso 1 1 calc R
C49 C 0.2964(4) 0.7891(3) 0.6850(2) 0.0616(13) Uani 1 1 d .
H49 H 0.3564 0.8228 0.6706 0.074 Uiso 1 1 calc R
C50 C 0.1872(4) 0.7894(3) 0.66050(18) 0.0556(12) Uani 1 1 d .
C51 C 0.0984(4) 0.7365(3) 0.68116(19) 0.0553(11) Uani 1 1 d .
C52 C 0.1188(4) 0.6846(3) 0.72733(17) 0.0537(11) Uani 1 1 d .
H52 H 0.0597 0.6494 0.7411 0.064 Uiso 1 1 calc R
C53 C -0.1032(5) 0.6971(4) 0.6746(3) 0.097(2) Uani 1 1 d .
H53A H -0.0915 0.6358 0.6710 0.146 Uiso 1 1 calc GR
H53B H -0.1722 0.7138 0.6549 0.146 Uiso 1 1 calc GR
H53C H -0.1124 0.7114 0.7127 0.146 Uiso 1 1 calc GR
N1 N 0.1882(3) 0.6154(2) 0.90042(14) 0.0515(9) Uani 1 1 d .
N2 N 0.5511(3) 0.4330(2) 0.57805(15) 0.0589(10) Uani 1 1 d .
O1 O 0.2510(3) 0.39594(19) 0.79729(12) 0.0614(8) Uani 1 1 d .
O2 O 0.3924(3) 0.33902(19) 0.72986(14) 0.0693(9) Uani 1 1 d .
H2 H 0.3397 0.3392 0.7526 0.104 Uiso 1 1 calc GR
O3 O 0.4773(3) 0.2522(2) 0.60951(19) 0.0923(12) Uani 1 1 d .
O4 O 0.9401(3) 0.4519(2) 0.77282(13) 0.0667(9) Uani 1 1 d .
O5 O 0.8845(3) 0.5815(2) 0.84256(15) 0.0803(11) Uani 1 1 d .
H5A H 0.9246 0.5389 0.8496 0.120 Uiso 1 1 calc GR
O6 O 0.0378(3) 0.45597(18) 0.89130(12) 0.0560(8) Uani 1 1 d .
O7 O 0.1673(3) 0.8408(2) 0.61481(13) 0.0729(9) Uani 1 1 d .
H7 H 0.1010 0.8607 0.6162 0.109 Uiso 1 1 calc GR
O8 O -0.0050(3) 0.7418(2) 0.65298(14) 0.0760(10) Uani 1 1 d .

loop_
_atom_site_aniso_label
_atom_site_aniso_U_11
_atom_site_aniso_U_22
_atom_site_aniso_U_33
_atom_site_aniso_U_23
_atom_site_aniso_U_13
_atom_site_aniso_U_12
C1 0.051(3) 0.050(3) 0.057(3) 0.003(2) 0.002(2) -0.003(2)
C2 0.042(2) 0.051(3) 0.047(2) 0.004(2) -0.003(2) -0.006(2)
C3 0.044(2) 0.051(3) 0.051(2) -0.001(2) -0.003(2) 0.000(2)
C4 0.050(2) 0.053(2) 0.043(2) 0.003(2) -0.007(2) -0.004(2)
C5 0.049(3) 0.071(3) 0.053(3) 0.001(2) -0.005(2) -0.008(2)
C6 0.101(4) 0.093(4) 0.061(3) 0.012(3) -0.004(3) -0.031(3)
C7 0.129(6) 0.132(5) 0.064(4) 0.027(4) -0.014(4) -0.049(5)
C8 0.073(3) 0.088(4) 0.046(3) -0.002(3) 0.000(3) -0.004(3)
C9 0.051(3) 0.055(3) 0.059(3) 0.002(2) -0.002(2) -0.002(2)
C10 0.066(3) 0.055(3) 0.058(3) -0.004(2) -0.003(2) -0.005(3)
C11 0.062(3) 0.075(3) 0.041(2) 0.004(2) 0.002(2) -0.017(3)
C12 0.074(4) 0.084(4) 0.063(3) 0.005(3) -0.006(3) -0.021(3)
C13 0.072(4) 0.112(5) 0.098(5) 0.002(4) -0.002(4) -0.034(4)
C14 0.055(3) 0.129(6) 0.097(5) 0.004(4) -0.004(3) -0.014(4)
C15 0.051(3) 0.107(4) 0.057(3) 0.005(3) 0.002(2) -0.003(3)
C16 0.055(3) 0.072(3) 0.045(3) -0.004(2) -0.001(2) -0.002(3)
C17 0.053(3) 0.065(3) 0.048(2) 0.006(2) -0.005(2) 0.002(2)
C18 0.077(4) 0.070(3) 0.074(3) -0.003(3) -0.017(3) 0.017(3)
C19 0.096(5) 0.080(4) 0.075(4) -0.005(3) -0.013(3) 0.018(4)
C20 0.069(4) 0.109(5) 0.079(4) 0.000(3) -0.003(3) 0.030(4)
C21 0.050(2) 0.050(3) 0.049(2) 0.004(2) 0.000(2) -0.003(2)
C22 0.049(3) 0.064(3) 0.068(3) -0.006(2) -0.007(2) 0.009(2)
C23 0.068(3) 0.066(3) 0.064(3) -0.021(2) -0.012(3) 0.008(3)
C24 0.050(3) 0.059(3) 0.056(3) -0.008(2) -0.011(2) 0.001(2)
C25 0.048(2) 0.046(2) 0.054(3) 0.000(2) -0.007(2) 0.000(2)
C26 0.051(3) 0.047(2) 0.054(3) -0.004(2) -0.002(2) -0.001(2)
C27 0.065(3) 0.076(3) 0.082(4) -0.018(3) -0.006(3) 0.011(3)
C28 0.043(2) 0.057(3) 0.046(2) 0.006(2) -0.003(2) -0.002(2)
C29 0.037(2) 0.052(2) 0.045(2) 0.0076(19) -0.0001(19) 0.0001(19)
C30 0.040(2) 0.047(2) 0.051(3) 0.0084(19) -0.002(2) -0.0029(19)
C31 0.049(3) 0.052(2) 0.044(2) 0.009(2) -0.003(2) 0.002(2)
C32 0.067(3) 0.052(3) 0.068(3) 0.002(2) -0.002(3) -0.005(2)
C33 0.159(6) 0.068(3) 0.063(3) 0.001(3) -0.019(4) -0.021(4)
C34 0.127(5) 0.074(3) 0.046(3) -0.002(2) -0.024(3) 0.007(3)
C35 0.041(2) 0.049(2) 0.047(2) 0.0071(19) -0.0010(19) -0.0040(19)
C36 0.052(3) 0.053(3) 0.038(2) -0.0016(19) -0.001(2) -0.002(2)
C37 0.061(3) 0.050(3) 0.047(3) 0.008(2) -0.002(2) 0.003(2)
C38 0.086(4) 0.058(3) 0.071(3) 0.018(3) 0.004(3) -0.003(3)
C39 0.109(5) 0.058(3) 0.104(5) 0.028(3) 0.000(4) 0.005(4)
C40 0.123(6) 0.063(4) 0.102(5) 0.018(3) -0.022(4) 0.028(4)
C41 0.072(4) 0.068(3) 0.074(3) 0.007(3) -0.017(3) 0.015(3)
C42 0.049(3) 0.056(3) 0.047(2) 0.004(2) -0.005(2) 0.004(2)
C43 0.042(2) 0.060(3) 0.049(2) 0.003(2) -0.003(2) 0.000(2)
C44 0.052(3) 0.083(3) 0.075(3) 0.017(3) -0.008(3) -0.004(3)
C45 0.045(3) 0.121(5) 0.100(4) 0.012(4) -0.013(3) 0.000(3)
C46 0.069(4) 0.095(4) 0.101(5) 0.014(4) -0.022(3) 0.028(3)
C47 0.052(3) 0.046(2) 0.047(2) 0.0096(19) 0.004(2) 0.000(2)
C48 0.050(3) 0.060(3) 0.064(3) 0.013(2) 0.001(2) 0.000(2)
C49 0.056(3) 0.060(3) 0.068(3) 0.019(2) 0.012(3) -0.002(2)
C50 0.067(3) 0.052(3) 0.048(3) 0.010(2) 0.007(2) 0.010(2)
C51 0.055(3) 0.054(3) 0.057(3) 0.009(2) -0.001(2) 0.001(2)
C52 0.053(3) 0.054(3) 0.054(3) 0.011(2) -0.001(2) -0.004(2)
C53 0.072(4) 0.113(5) 0.108(5) 0.036(4) -0.031(3) -0.023(4)
N1 0.058(2) 0.047(2) 0.049(2) 0.0031(17) 0.0034(18) -0.0024(17)
N2 0.057(2) 0.071(2) 0.049(2) -0.0015(19) 0.0018(19) -0.008(2)
O1 0.068(2) 0.0494(18) 0.067(2) 0.0075(15) 0.0080(17) -0.0066(15)
O2 0.077(2) 0.054(2) 0.076(2) 0.0045(16) 0.0162(18) -0.0019(16)
O3 0.084(3) 0.058(2) 0.135(4) -0.011(2) -0.010(2) 0.005(2)
O4 0.062(2) 0.070(2) 0.068(2) -0.0152(17) -0.0169(17) 0.0135(17)
O5 0.081(3) 0.081(2) 0.079(2) -0.031(2) -0.033(2) 0.0178(19)
O6 0.0466(19) 0.0661(19) 0.0552(18) 0.0032(15) 0.0013(15) -0.0055(15)
O7 0.077(2) 0.079(2) 0.063(2) 0.0318(17) 0.0109(18) 0.0155(19)
O8 0.067(2) 0.086(2) 0.074(2) 0.0312(19) -0.0175(19) -0.0112(19)

loop_
_atom_type_symbol
_atom_type_description
_atom_type_scat_dispersion_real
_atom_type_scat_dispersion_imag
_atom_type_scat_source
C C 0.0033 0.0016 'International Tables Vol C Tables 4.2.6.8 and 6.1.1.4'
H H 0.0000 0.0000 'International Tables Vol C Tables 4.2.6.8 and 6.1.1.4'
N N 0.0061 0.0033 'International Tables Vol C Tables 4.2.6.8 and 6.1.1.4'
O O 0.0106 0.0060 'International Tables Vol C Tables 4.2.6.8 and 6.1.1.4'

loop_
_geom_angle_atom_site_label_1
_geom_angle_atom_site_label_2
_geom_angle_atom_site_label_3
_geom_angle
C2 C1 H1 119.9
C28 C1 H1 119.9
C28 C1 C2 120.2(4)
C1 C2 C3 124.8(4)
O2 C2 C1 121.0(4)
O2 C2 C3 114.1(4)
C2 C3 H3 106.6
C2 C3 C4 121.0(3)
C2 C3 C9 113.0(3)
C4 C3 H3 106.6
C4 C3 C9 102.1(3)
C9 C3 H3 106.6
C3 C4 H4 108.1
C5 C4 C3 101.2(3)
C5 C4 H4 108.1
C21 C4 C3 114.5(3)
C21 C4 H4 108.1
C21 C4 C5 116.4(3)
C4 C5 H5 108.9
C6 C5 C4 119.7(4)
C6 C5 H5 108.9
N2 C5 C4 105.5(3)
N2 C5 H5 108.9
N2 C5 C6 104.6(4)
C5 C6 H6A 111.1
C5 C6 H6B 111.1
C5 C6 C7 103.4(4)
H6A C6 H6B 109.1
C7 C6 H6A 111.1
C7 C6 H6B 111.1
C6 C7 H7A 111.2
C6 C7 H7B 111.2
H7A C7 H7B 109.1
C8 C7 C6 103.1(4)
C8 C7 H7A 111.2
C8 C7 H7B 111.2
C7 C8 H8A 110.9
C7 C8 H8B 110.9
H8A C8 H8B 108.9
N2 C8 C7 104.5(4)
N2 C8 H8A 110.9
N2 C8 H8B 110.9
C3 C9 C10 110.3(4)
C17 C9 C3 115.1(4)
C17 C9 C10 101.0(4)
N2 C9 C3 100.8(3)
N2 C9 C10 111.7(4)
N2 C9 C17 118.2(4)
C11 C10 C9 109.3(4)
O3 C10 C9 123.6(4)
O3 C10 C11 127.1(4)
C12 C11 C10 133.7(5)
C12 C11 C16 119.3(5)
C16 C11 C10 107.0(4)
C11 C12 H12 120.5
C11 C12 C13 119.1(6)
C13 C12 H12 120.5
C12 C13 H13 119.2
C14 C13 C12 121.7(6)
C14 C13 H13 119.2
C13 C14 H14 119.4
C13 C14 C15 121.2(5)
C15 C14 H14 119.4
C14 C15 C20 126.7(5)
C16 C15 C14 116.6(5)
C16 C15 C20 116.7(5)
C15 C16 C11 122.1(5)
C17 C16 C11 112.7(4)
C17 C16 C15 125.2(5)
C16 C17 C9 110.0(4)
C18 C17 C9 132.8(4)
C18 C17 C16 117.2(4)
C17 C18 H18 120.6
C17 C18 C19 118.8(5)
C19 C18 H18 120.6
C18 C19 H19 118.0
C20 C19 C18 123.9(5)
C20 C19 H19 118.0
C15 C20 H20 120.9
C19 C20 C15 118.1(5)
C19 C20 H20 120.9
C22 C21 C4 121.7(4)
C22 C21 C26 117.5(4)
C26 C21 C4 120.9(4)
C21 C22 H22 119.3
C23 C22 C21 121.5(4)
C23 C22 H22 119.3
C22 C23 H23 119.4
C24 C23 C22 121.1(4)
C24 C23 H23 119.4
C23 C24 C25 118.5(4)
O5 C24 C23 119.7(4)
O5 C24 C25 121.8(4)
C26 C25 C24 120.5(4)
O4 C25 C24 115.1(4)
O4 C25 C26 124.4(4)
C21 C26 H26 119.6
C25 C26 C21 120.7(4)
C25 C26 H26 119.6
H27A C27 H27B 109.5
H27A C27 H27C 109.5
H27B C27 H27C 109.5
O4 C27 H27A 109.5
O4 C27 H27B 109.5
O4 C27 H27C 109.5
C1 C28 C29 124.6(4)
O1 C28 C1 119.9(4)
O1 C28 C29 115.5(3)
C28 C29 H29 107.3
C28 C29 C30 120.7(3)
C28 C29 C35 110.9(3)
C30 C29 H29 107.3
C30 C29 C35 102.7(3)
C35 C29 H29 107.3
C29 C30 H30 107.8
C31 C30 C29 99.6(3)
C31 C30 H30 107.8
C47 C30 C29 119.8(3)
C47 C30 H30 107.8
C47 C30 C31 113.4(3)
C30 C31 H31 109.3
C30 C31 C32 118.0(4)
C32 C31 H31 109.3
N1 C31 C30 105.8(3)
N1 C31 H31 109.3
N1 C31 C32 104.9(3)
C31 C32 H32A 110.5
C31 C32 H32B 110.5
H32A C32 H32B 108.7
C33 C32 C31 106.2(4)
C33 C32 H32A 110.5
C33 C32 H32B 110.5
C32 C33 H33 127.0
C34 C33 C32 105.9(5)
C34 C33 H33 127.0
C33 C34 H34A 110.6
C33 C34 H34B 110.6
C33 C34 N1 105.8(4)
H34A C34 H34B 108.7
N1 C34 H34A 110.6
N1 C34 H34B 110.6
C36 C35 C29 112.7(3)
C43 C35 C29 113.7(3)
C43 C35 C36 102.3(3)
N1 C35 C29 103.1(3)
N1 C35 C36 109.1(3)
N1 C35 C43 116.2(3)
C37 C36 C35 108.2(4)
O6 C36 C35 124.6(4)
O6 C36 C37 127.2(4)
C38 C37 C36 132.0(4)
C38 C37 C42 120.7(4)
C42 C37 C36 107.3(4)
C37 C38 H38 121.1
C37 C38 C39 117.8(5)
C39 C38 H38 121.1
C38 C39 H39 119.1
C40 C39 C38 121.8(5)
C40 C39 H39 119.1
C39 C40 H40 118.7
C39 C40 C41 122.5(5)
C41 C40 H40 118.7
C40 C41 C46 129.4(5)
C42 C41 C40 115.2(5)
C42 C41 C46 115.4(5)
C41 C42 C37 121.9(4)
C43 C42 C37 113.6(4)
C43 C42 C41 124.4(4)
C42 C43 C35 108.5(4)
C44 C43 C35 133.4(4)
C44 C43 C42 118.1(4)
C43 C44 H44 120.4
C43 C44 C45 119.2(5)
C45 C44 H44 120.4
C44 C45 H45 119.3
C46 C45 C44 121.4(5)
C46 C45 H45 119.3
C41 C46 H46 119.2
C45 C46 C41 121.5(5)
C45 C46 H46 119.2
C48 C47 C30 119.6(4)
C48 C47 C52 118.5(4)
C52 C47 C30 121.5(4)
C47 C48 H48 119.1
C47 C48 C49 121.8(4)
C49 C48 H48 119.1
C48 C49 H49 120.1
C50 C49 C48 119.8(4)
C50 C49 H49 120.1
C49 C50 C51 119.9(4)
C49 C50 O7 119.8(4)
O7 C50 C51 120.3(4)
C50 C51 C52 120.1(4)
O8 C51 C50 114.3(4)
O8 C51 C52 125.5(4)
C47 C52 H52 120.1
C51 C52 C47 119.7(4)
C51 C52 H52 120.1
H53A C53 H53B 109.5
H53A C53 H53C 109.5
H53B C53 H53C 109.5
O8 C53 H53A 109.5
O8 C53 H53B 109.5
O8 C53 H53C 109.5
C34 N1 C31 109.0(3)
C34 N1 C35 119.0(3)
C35 N1 C31 109.3(3)
C8 N2 C5 108.8(3)
C9 N2 C5 110.6(3)
C9 N2 C8 120.9(4)
C2 O2 H2 109.5
C25 O4 C27 117.4(3)
C24 O5 H5A 109.5
C50 O7 H7 109.5
C51 O8 C53 117.8(4)

loop_
_geom_bond_atom_site_label_1
_geom_bond_atom_site_label_2
_geom_bond_distance
C1 H1 0.9300
C1 C2 1.410(6)
C1 C28 1.408(5)
C2 C3 1.495(6)
C2 O2 1.284(5)
C3 H3 0.9800
C3 C4 1.553(6)
C3 C9 1.566(6)
C4 H4 0.9800
C4 C5 1.534(6)
C4 C21 1.523(6)
C5 H5 0.9800
C5 C6 1.509(7)
C5 N2 1.497(5)
C6 H6A 0.9700
C6 H6B 0.9700
C6 C7 1.525(8)
C7 H7A 0.9700
C7 H7B 0.9700
C7 C8 1.492(7)
C8 H8A 0.9700
C8 H8B 0.9700
C8 N2 1.481(6)
C9 C10 1.578(6)
C9 C17 1.527(6)
C9 N2 1.473(6)
C10 C11 1.448(6)
C10 O3 1.233(5)
C11 C12 1.366(7)
C11 C16 1.435(7)
C12 H12 0.9300
C12 C13 1.413(8)
C13 H13 0.9300
C13 C14 1.367(8)
C14 H14 0.9300
C14 C15 1.421(8)
C15 C16 1.396(7)
C15 C20 1.431(8)
C16 C17 1.392(6)
C17 C18 1.390(6)
C18 H18 0.9300
C18 C19 1.407(8)
C19 H19 0.9300
C19 C20 1.372(8)
C20 H20 0.9300
C21 C22 1.389(6)
C21 C26 1.410(6)
C22 H22 0.9300
C22 C23 1.383(6)
C23 H23 0.9300
C23 C24 1.382(6)
C24 C25 1.397(6)
C24 O5 1.366(5)
C25 C26 1.392(6)
C25 O4 1.381(5)
C26 H26 0.9300
C27 H27A 0.9600
C27 H27B 0.9600
C27 H27C 0.9600
C27 O4 1.422(5)
C28 C29 1.512(6)
C28 O1 1.284(5)
C29 H29 0.9800
C29 C30 1.542(6)
C29 C35 1.563(6)
C30 H30 0.9800
C30 C31 1.537(6)
C30 C47 1.526(5)
C31 H31 0.9800
C31 C32 1.538(6)
C31 N1 1.485(5)
C32 H32A 0.9700
C32 H32B 0.9700
C32 C33 1.501(7)
C33 H33 0.9300
C33 C34 1.472(7)
C34 H34A 0.9700
C34 H34B 0.9700
C34 N1 1.477(6)
C35 C36 1.559(6)
C35 C43 1.551(6)
C35 N1 1.482(5)
C36 C37 1.489(6)
C36 O6 1.220(5)
C37 C38 1.370(6)
C37 C42 1.413(6)
C38 H38 0.9300
C38 C39 1.404(8)
C39 H39 0.9300
C39 C40 1.360(9)
C40 H40 0.9300
C40 C41 1.412(8)
C41 C42 1.409(6)
C41 C46 1.416(8)
C42 C43 1.406(6)
C43 C44 1.371(6)
C44 H44 0.9300
C44 C45 1.436(7)
C45 H45 0.9300
C45 C46 1.359(8)
C46 H46 0.9300
C47 C48 1.383(6)
C47 C52 1.417(6)
C48 H48 0.9300
C48 C49 1.389(6)
C49 H49 0.9300
C49 C50 1.385(7)
C50 C51 1.398(6)
C50 O7 1.387(5)
C51 C52 1.402(6)
C51 O8 1.370(5)
C52 H52 0.9300
C53 H53A 0.9600
C53 H53B 0.9600
C53 H53C 0.9600
C53 O8 1.422(6)
O2 H2 0.8200
O5 H5A 0.8200
O7 H7 0.8200

loop_
_geom_torsion_atom_site_label_1
_geom_torsion_atom_site_label_2
_geom_torsion_atom_site_label_3
_geom_torsion_atom_site_label_4
_geom_torsion
C1 C2 C3 C4 24.1(6)
C1 C2 C3 C9 -97.2(5)
C1 C28 C29 C30 -8.2(6)
C1 C28 C29 C35 -128.2(4)
C2 C1 C28 C29 178.5(4)
C2 C1 C28 O1 -1.8(6)
C2 C3 C4 C5 -169.0(4)
C2 C3 C4 C21 65.0(5)
C2 C3 C9 C10 -68.6(4)
C2 C3 C9 C17 44.9(5)
C2 C3 C9 N2 173.3(3)
C3 C4 C5 C6 144.4(4)
C3 C4 C5 N2 27.2(4)
C3 C4 C21 C22 -110.6(5)
C3 C4 C21 C26 69.8(5)
C3 C9 C10 C11 120.1(4)
C3 C9 C10 O3 -58.4(6)
C3 C9 C17 C16 -116.9(4)
C3 C9 C17 C18 63.6(7)
C3 C9 N2 C5 -25.4(4)
C3 C9 N2 C8 -154.2(4)
C4 C3 C9 C10 159.9(4)
C4 C3 C9 C17 -86.6(4)
C4 C3 C9 N2 41.8(4)
C4 C5 C6 C7 -146.2(5)
C4 C5 N2 C8 134.1(4)
C4 C5 N2 C9 -0.9(5)
C4 C21 C22 C23 176.9(4)
C4 C21 C26 C25 -179.7(4)
C5 C4 C21 C22 131.7(4)
C5 C4 C21 C26 -47.8(5)
C5 C6 C7 C8 39.6(6)
C6 C5 N2 C8 7.0(5)
C6 C5 N2 C9 -128.0(4)
C6 C7 C8 N2 -35.2(6)
C7 C8 N2 C5 17.8(5)
C7 C8 N2 C9 147.3(5)
C9 C3 C4 C5 -42.5(4)
C9 C3 C4 C21 -168.5(3)
C9 C10 C11 C12 180.0(5)
C9 C10 C11 C16 1.6(5)
C9 C17 C18 C19 179.6(5)
C10 C9 C17 C16 1.9(5)
C10 C9 C17 C18 -177.7(5)
C10 C9 N2 C5 -142.6(4)
C10 C9 N2 C8 88.7(5)
C10 C11 C12 C13 -178.7(5)
C10 C11 C16 C15 178.1(4)
C10 C11 C16 C17 -0.3(5)
C11 C12 C13 C14 1.9(9)
C11 C16 C17 C9 -1.1(5)
C11 C16 C17 C18 178.5(4)
C12 C11 C16 C15 -0.6(7)
C12 C11 C16 C17 -179.0(4)
C12 C13 C14 C15 -2.4(10)
C13 C14 C15 C16 1.4(9)
C13 C14 C15 C20 179.7(6)
C14 C15 C16 C11 0.1(7)
C14 C15 C16 C17 178.3(5)
C14 C15 C20 C19 -178.4(5)
C15 C16 C17 C9 -179.5(4)
C15 C16 C17 C18 0.1(7)
C16 C11 C12 C13 -0.4(7)
C16 C15 C20 C19 0.0(8)
C16 C17 C18 C19 0.1(7)
C17 C9 C10 C11 -2.1(5)
C17 C9 C10 O3 179.4(5)
C17 C9 N2 C5 100.9(4)
C17 C9 N2 C8 -27.9(6)
C17 C18 C19 C20 -0.2(8)
C18 C19 C20 C15 0.2(9)
C20 C15 C16 C11 -178.4(4)
C20 C15 C16 C17 -0.2(7)
C21 C4 C5 C6 -90.8(5)
C21 C4 C5 N2 151.9(3)
C21 C22 C23 C24 2.5(7)
C22 C21 C26 C25 0.8(6)
C22 C23 C24 C25 1.4(7)
C22 C23 C24 O5 179.1(4)
C23 C24 C25 C26 -4.1(6)
C23 C24 C25 O4 175.5(4)
C24 C25 C26 C21 3.1(6)
C24 C25 O4 C27 -163.3(4)
C26 C21 C22 C23 -3.5(6)
C26 C25 O4 C27 16.3(6)
C28 C1 C2 C3 178.5(4)
C28 C1 C2 O2 1.4(6)
C28 C29 C30 C31 -167.5(3)
C28 C29 C30 C47 68.4(5)
C28 C29 C35 C36 -76.8(4)
C28 C29 C35 C43 39.0(5)
C28 C29 C35 N1 165.7(3)
C29 C30 C31 C32 153.2(3)
C29 C30 C31 N1 36.2(4)
C29 C30 C47 C48 -136.3(4)
C29 C30 C47 C52 51.0(5)
C29 C35 C36 C37 125.7(4)
C29 C35 C36 O6 -53.6(5)
C29 C35 C43 C42 -124.7(4)
C29 C35 C43 C44 53.8(6)
C29 C35 N1 C31 -12.7(4)
C29 C35 N1 C34 -138.8(4)
C30 C29 C35 C36 153.0(3)
C30 C29 C35 C43 -91.2(4)
C30 C29 C35 N1 35.5(4)
C30 C31 C32 C33 -126.7(5)
C30 C31 N1 C34 116.6(4)
C30 C31 N1 C35 -15.0(4)
C30 C47 C48 C49 -172.5(4)
C30 C47 C52 C51 171.8(4)
C31 C30 C47 C48 106.4(4)
C31 C30 C47 C52 -66.3(5)
C31 C32 C33 C34 23.8(6)
C32 C31 N1 C34 -8.8(5)
C32 C31 N1 C35 -140.4(3)
C32 C33 C34 N1 -29.3(7)
C33 C34 N1 C31 23.9(6)
C33 C34 N1 C35 150.1(4)
C35 C29 C30 C31 -43.5(4)
C35 C29 C30 C47 -167.7(3)
C35 C36 C37 C38 177.6(5)
C35 C36 C37 C42 -2.5(4)
C35 C43 C44 C45 -178.0(5)
C36 C35 C43 C42 -2.9(4)
C36 C35 C43 C44 175.6(5)
C36 C35 N1 C31 -132.7(3)
C36 C35 N1 C34 101.2(4)
C36 C37 C38 C39 179.2(5)
C36 C37 C42 C41 -177.0(4)
C36 C37 C42 C43 0.6(5)
C37 C38 C39 C40 -1.2(9)
C37 C42 C43 C35 1.6(5)
C37 C42 C43 C44 -177.1(4)
C38 C37 C42 C41 2.9(7)
C38 C37 C42 C43 -179.5(4)
C38 C39 C40 C41 0.9(10)
C39 C40 C41 C42 1.2(9)
C39 C40 C41 C46 -178.5(6)
C40 C41 C42 C37 -3.1(7)
C40 C41 C42 C43 179.6(5)
C40 C41 C46 C45 179.9(6)
C41 C42 C43 C35 179.1(4)
C41 C42 C43 C44 0.4(7)
C42 C37 C38 C39 -0.7(7)
C42 C41 C46 C45 0.2(8)
C42 C43 C44 C45 0.4(7)
C43 C35 C36 C37 3.2(4)
C43 C35 C36 O6 -176.0(4)
C43 C35 N1 C31 112.3(4)
C43 C35 N1 C34 -13.8(5)
C43 C44 C45 C46 -0.8(9)
C44 C45 C46 C41 0.5(9)
C46 C41 C42 C37 176.7(5)
C46 C41 C42 C43 -0.6(7)
C47 C30 C31 C32 -78.2(5)
C47 C30 C31 N1 164.8(3)
C47 C48 C49 C50 1.1(7)
C48 C47 C52 C51 -1.0(6)
C48 C49 C50 C51 -2.0(7)
C48 C49 C50 O7 179.5(4)
C49 C50 C51 C52 1.5(7)
C49 C50 C51 O8 -179.2(4)
C50 C51 C52 C47 0.0(6)
C50 C51 O8 C53 -173.6(5)
C52 C47 C48 C49 0.4(6)
C52 C51 O8 C53 5.7(7)
N1 C31 C32 C33 -9.2(5)
N1 C35 C36 C37 -120.4(3)
N1 C35 C36 O6 60.3(5)
N1 C35 C43 C42 115.9(4)
N1 C35 C43 C44 -65.7(6)
N2 C5 C6 C7 -28.4(6)
N2 C9 C10 C11 -128.7(4)
N2 C9 C10 O3 52.9(6)
N2 C9 C17 C16 124.0(4)
N2 C9 C17 C18 -55.5(7)
O1 C28 C29 C30 172.1(4)
O1 C28 C29 C35 52.1(5)
O2 C2 C3 C4 -158.7(4)
O2 C2 C3 C9 80.0(5)
O3 C10 C11 C12 -1.6(9)
O3 C10 C11 C16 180.0(5)
O4 C25 C26 C21 -176.6(4)
O5 C24 C25 C26 178.2(4)
O5 C24 C25 O4 -2.1(6)
O6 C36 C37 C38 -3.1(8)
O6 C36 C37 C42 176.8(4)
O7 C50 C51 C52 180.0(4)
O7 C50 C51 O8 -0.6(6)
O8 C51 C52 C47 -179.3(4)
